data_2102030
loop_
_publ_author_name
'Steiner, Thomas'
'Mason, Sax A.'

_publ_section_title
;
 Short N^+^---H&#x00B7;&#x00B7;&#x00B7;Ph hydrogen bonds in ammonium
 tetraphenylborate characterized by neutron diffraction
;
_journal_issue 2
_journal_name_full 'Acta Crystallographica Section B'
_journal_page_first 254
_journal_page_last 260
_journal_paper_doi 10.1107/S0108768199012318
_journal_volume 56
_journal_year 2000
_chemical_formula_moiety 'N H4 +,C24 H20 B -'
_chemical_formula_sum 'C24 H24 B N'
_chemical_formula_weight 337.27
_chemical_name_common 'ammonium tetraphenylborate'
_chemical_name_systematic
;
 ammonium tetraphenylborate
;
_space_group_IT_number 121
_symmetry_cell_setting tetragonal
_symmetry_space_group_name_Hall 'I -4 2'
_symmetry_space_group_name_H-M 'I -4 2 m'
_audit_creation_method SHELXL-97
_cell_angle_alpha 90.00
_cell_angle_beta 90.00
_cell_angle_gamma 90.00
_cell_formula_units_Z 2
_cell_length_a 11.2255(15)
_cell_length_b 11.2255(15)
_cell_length_c 8.0745(13)
_cell_measurement_reflns_used 124
_cell_measurement_temperature 293
_cell_measurement_theta_max 25.55
_cell_measurement_theta_min 3.07
_cell_volume 1017.5(3)
_computing_structure_refinement 'SHELXL-97 (Sheldrick, 1997)'
_computing_structure_solution 'SHELXS-97 (Sheldrick, 1990)'
_diffrn_ambient_temperature 293(2)
_diffrn_measured_fraction_theta_full .998
_diffrn_measured_fraction_theta_max .998
_diffrn_measurement_device_type D9
_diffrn_measurement_method 'area detector'
_diffrn_radiation_probe neutron
_diffrn_radiation_source 'ILL high flux neutron reactor'
_diffrn_radiation_type neutron
_diffrn_radiation_wavelength .8469
_diffrn_reflns_av_R_equivalents .0394
_diffrn_reflns_av_sigmaI/netI .0812
_diffrn_reflns_limit_h_max 15
_diffrn_reflns_limit_h_min -10
_diffrn_reflns_limit_k_max 15
_diffrn_reflns_limit_k_min -6
_diffrn_reflns_limit_l_max 10
_diffrn_reflns_limit_l_min 0
_diffrn_reflns_number 662
_diffrn_reflns_theta_full 34.79
_diffrn_reflns_theta_max 34.79
_diffrn_reflns_theta_min 3.04
_diffrn_standards_decay_% 0
_diffrn_standards_interval_count 50
_diffrn_standards_number 3
_exptl_absorpt_coefficient_mu .062
_exptl_absorpt_correction_T_max .826
_exptl_absorpt_correction_T_min .777
_exptl_absorpt_correction_type gaussian
_exptl_crystal_colour 'colorless transparent'
_exptl_crystal_density_diffrn 1.101
_exptl_crystal_density_method 'not measured'
_exptl_crystal_description block
_exptl_crystal_F_000 360
_exptl_crystal_size_max 1.72
_exptl_crystal_size_mid 1.00
_exptl_crystal_size_min .83
_refine_diff_density_max .637
_refine_diff_density_min -.572
_refine_ls_abs_structure_details 'Flack H D (1983), Acta Cryst. A39, 876-881'
_refine_ls_abs_structure_Flack .4(4)
_refine_ls_extinction_method none
_refine_ls_goodness_of_fit_ref 1.225
_refine_ls_hydrogen_treatment mixed
_refine_ls_matrix_type full
_refine_ls_number_parameters 65
_refine_ls_number_reflns 418
_refine_ls_number_restraints 0
_refine_ls_restrained_S_all 1.225
_refine_ls_R_factor_all .0842
_refine_ls_R_factor_gt .0694
_refine_ls_shift/su_max .000
_refine_ls_shift/su_mean .000
_refine_ls_structure_factor_coef Fsqd
_refine_ls_weighting_details 'calc w=1/[\s^2^(Fo^2^)+7.8251P] where P=(Fo^2^+2Fc^2^)/3'
_refine_ls_weighting_scheme calc
_refine_ls_wR_factor_ref .1155
_reflns_number_gt 364
_reflns_number_total 418
_reflns_threshold_expression >2sigma(I)
_cod_data_source_file ka0046.cif
_cod_data_source_block rt
_cod_depositor_comments
;
The following automatic conversions were performed:
'_exptl_absorpt_correction_type' value 'Gaussian' changed to 'gaussian'
according to '/home/saulius/struct/CIF-dictionaries/cif_core.dic'
dictionary named 'cif_core.dic' version 2.4.1 from 2010-06-29.

Automatic conversion script
Id: cif_fix_enum 1527 2010-12-29 10:47:43Z saulius 

The following automatic conversions were performed:

'_exptl_absorpt_correction_type' value 'Gaussian' changed to
'gaussian' according to
/home/saulius/struct/CIF-dictionaries/cif_core.dic dictionary named
'cif_core.dic' version 2.4.1 from 2010-06-29.

Automatic conversion script
Id: cif_fix_values 1715 2011-07-08 13:25:40Z adriana 
;
_cod_database_code 2102030
_cod_database_fobs_code 2102030

loop_
_symmetry_equiv_pos_as_xyz
'x, y, z'
'-x, -y, z'
'y, -x, -z'
'-y, x, -z'
'-x, y, -z'
'x, -y, -z'
'-y, -x, z'
'y, x, z'
'x+1/2, y+1/2, z+1/2'
'-x+1/2, -y+1/2, z+1/2'
'y+1/2, -x+1/2, -z+1/2'
'-y+1/2, x+1/2, -z+1/2'
'-x+1/2, y+1/2, -z+1/2'
'x+1/2, -y+1/2, -z+1/2'
'-y+1/2, -x+1/2, z+1/2'
'y+1/2, x+1/2, z+1/2'

loop_
_atom_site_label
_atom_site_fract_x
_atom_site_fract_y
_atom_site_fract_z
_atom_site_U_iso_or_equiv
_atom_site_adp_type
_atom_site_calc_flag
_atom_site_refinement_flags
_atom_site_occupancy
_atom_site_type_symbol
B .0000 .0000 .0000 .0211(17) Uani d S 1 B
N .0000 .0000 .5000 .0421(16) Uani d S 1 N
C1 .0811(2) .0811(2) .1255(5) .0255(8) Uani d S 1 C
C2 .0399(3) .1897(3) .1917(4) .0359(7) Uani d . 1 C
C3 .1009(4) .2518(3) .3156(5) .0459(9) Uani d . 1 C
C4 .2077(3) .2077(3) .3782(8) .0535(14) Uani d S 1 C
H2 -.0444(8) .2267(7) .1447(12) .063(2) Uani d . 1 H
H3 .0670(10) .3354(9) .3603(13) .081(3) Uani d . 1 H
H4 .2557(11) .2557(11) .4756(17) .091(5) Uani d S 1 H
H5 .0456(17) .0456(17) .437(3) .162(12) Uani d S 1 H

loop_
_atom_site_aniso_label
_atom_site_aniso_U_11
_atom_site_aniso_U_22
_atom_site_aniso_U_33
_atom_site_aniso_U_12
_atom_site_aniso_U_13
_atom_site_aniso_U_23
B .017(2) .017(2) .028(5) .000 .000 .000
N .049(3) .049(3) .027(4) .000 .000 .000
C1 .0269(11) .0269(11) .0226(15) -.0040(14) .0007(11) .0007(11)
C2 .0427(16) .0307(15) .0344(13) -.0021(11) .0002(15) -.0093(14)
C3 .060(2) .0385(17) .0393(17) -.0135(15) -.0004(19) -.0108(16)
C4 .057(2) .057(2) .047(3) -.027(3) -.0068(18) -.0068(18)
H2 .064(5) .051(4) .075(5) .011(3) -.004(5) -.016(4)
H3 .091(7) .065(5) .087(7) .002(5) -.011(6) -.027(5)
H4 .105(7) .105(7) .062(8) -.043(9) -.022(5) -.022(5)
H5 .167(16) .167(16) .15(2) -.026(17) .060(12) .060(12)

loop_
_atom_type_symbol
_atom_type_description
_atom_type_scat_dispersion_real
_atom_type_scat_dispersion_imag
_atom_type_scat_source
C C .0000 .0000 'International Tables Vol C Tables 4.2.6.8 and 6.1.1.4'
H H .0000 .0000 'International Tables Vol C Tables 4.2.6.8 and 6.1.1.4'
N N .0000 .0000 'International Tables Vol C Tables 4.2.6.8 and 6.1.1.4'
B B .0000 .2130 'International Tables Vol C Tables 4.2.6.8 and 6.1.1.4'

loop_
_geom_angle_atom_site_label_1
_geom_angle_atom_site_label_2
_geom_angle_atom_site_label_3
_geom_angle_site_symmetry_1
_geom_angle_site_symmetry_3
_geom_angle
C1 B C1 . 4 112.49(14)
C1 B C1 . 3 112.49(14)
C1 B C1 4 3 103.6(3)
C1 B C1 . 2 103.6(3)
C1 B C1 4 2 112.49(14)
C1 B C1 3 2 112.49(14)
C2 C1 C2 . 8 115.1(4)
C2 C1 B . . 122.21(19)
C2 C1 B 8 . 122.21(19)
C3 C2 C1 . . 122.9(4)
C3 C2 H2 . . 118.6(5)
C1 C2 H2 . . 118.5(5)
C4 C3 C2 . . 120.2(4)
C4 C3 H3 . . 119.5(7)
C2 C3 H3 . . 120.2(7)
C3 C4 C3 8 . 118.7(5)
C3 C4 H4 8 . 120.6(2)
C3 C4 H4 . . 120.6(2)

loop_
_geom_bond_atom_site_label_1
_geom_bond_atom_site_label_2
_geom_bond_site_symmetry_2
_geom_bond_distance
B C1 . 1.638(4)
B C1 4 1.638(4)
B C1 3 1.638(4)
B C1 2 1.638(4)
N H5 . .89(2)
C1 C2 . 1.409(4)
C1 C2 8 1.409(4)
C2 C3 . 1.398(5)
C2 H2 . 1.101(9)
C3 C4 . 1.393(5)
C3 H3 . 1.074(10)
C4 C3 8 1.393(5)
C4 H4 . 1.095(14)
